data_4100186
_journal_name_full 'Journal of the American Chemical Society'
_journal_paper_doi 10.1021/ja051576x
_journal_year 2005
_chemical_formula_moiety 'C37 H26 O2 Ru1'
_chemical_formula_sum 'C37 H26 O2 Ru'
_chemical_formula_weight 603.65
_space_group_IT_number 61
_space_group_name_Hall '-P 2ac 2ab'
_space_group_name_H-M_alt 'P b c a'
_symmetry_cell_setting orthorhombic
_symmetry_space_group_name_Hall '-P 2ac 2ab'
_symmetry_space_group_name_H-M 'P b c a'
_cell_angle_alpha 90
_cell_angle_beta 90
_cell_angle_gamma 90
_cell_formula_units_Z 8
_cell_length_a 13.8174(16)
_cell_length_b 20.133(5)
_cell_length_c 20.818(2)
_cell_measurement_temperature 293(2)
_cell_volume 5791.3(17)
_exptl_crystal_density_diffrn 1.385
_cod_database_code 4100186

loop_
_symmetry_equiv_pos_as_xyz
'x, y, z'
'-x+1/2, -y, z+1/2'
'x+1/2, -y+1/2, -z'
'-x, y+1/2, -z+1/2'
'-x, -y, -z'
'x-1/2, y, -z-1/2'
'-x-1/2, y-1/2, z'
'x, -y-1/2, z-1/2'

loop_
_atom_site_label
_atom_site_type_symbol
_atom_site_fract_x
_atom_site_fract_y
_atom_site_fract_z
_atom_site_U_iso_or_equiv
_atom_site_adp_type
_atom_site_occupancy
_atom_site_calc_flag
_atom_site_refinement_flags
_atom_site_disorder_group
_atom_site_disorder_assembly
C17 C 0.0218(4) -0.0978(2) 0.67465(19) 0.0819(14) Uani 1 d . . .
H17 H -0.0018 -0.1402 0.6665 0.098 Uiso 1 calc R . .
H1 H 0.3383(18) 0.0756(13) 0.7059(13) 0.041(8) Uiso 1 d . . .
C1 C 0.3259(3) 0.1090(3) 0.6136(3) 0.1044(19) Uani 1 d . . .
C2 C 0.3890(3) 0.1807(3) 0.7044(3) 0.110(2) Uani 1 d . . .
C3 C 0.1505(2) 0.20925(14) 0.69400(16) 0.0383(7) Uani 1 d . . .
C4 C 0.1794(2) 0.19247(15) 0.75826(16) 0.0401(8) Uani 1 d . . .
C5 C 0.1648(2) 0.12288(14) 0.76695(15) 0.0383(8) Uani 1 d . . .
C6 C 0.1280(2) 0.09639(15) 0.70812(15) 0.0394(8) Uani 1 d . . .
C7 C 0.1168(2) 0.15032(15) 0.66337(16) 0.0408(8) Uani 1 d . . .
C8 C 0.0661(2) 0.14636(16) 0.60122(16) 0.0428(8) Uani 1 d . . .
C9 C -0.0097(2) 0.19021(18) 0.58948(18) 0.0552(10) Uani 1 d . . .
H9 H -0.0249 0.2227 0.6196 0.066 Uiso 1 calc R . .
C10 C -0.0625(3) 0.1859(2) 0.5334(2) 0.0698(12) Uani 1 d . . .
H10 H -0.1133 0.2153 0.5262 0.084 Uiso 1 calc R . .
C11 C -0.0412(3) 0.1393(2) 0.4890(2) 0.0723(11) Uani 1 d . . .
H11 H -0.0768 0.1371 0.4512 0.087 Uiso 1 calc R . .
C12 C 0.0327(3) 0.0953(2) 0.49947(18) 0.0639(10) Uani 1 d . . .
H12 H 0.047 0.0632 0.4688 0.077 Uiso 1 calc R . .
C13 C 0.0860(2) 0.09873(17) 0.55556(17) 0.0526(9) Uani 1 d . . .
H13 H 0.1358 0.0685 0.5626 0.063 Uiso 1 calc R . .
C14 C 0.0930(2) 0.02772(15) 0.69676(16) 0.0422(8) Uani 1 d . . .
C15 C -0.0047(3) 0.01733(17) 0.68764(18) 0.0575(9) Uani 1 d . . .
H15 H -0.0469 0.0533 0.6888 0.069 Uiso 1 calc R . .
C16 C -0.0405(3) -0.0453(2) 0.67687(19) 0.0739(12) Uani 1 d . . .
H16 H -0.1066 -0.0519 0.6711 0.089 Uiso 1 calc R . .
C18 C 0.1175(4) -0.0885(2) 0.6841(2) 0.0791(12) Uani 1 d . . .
H18 H 0.1592 -0.1247 0.683 0.095 Uiso 1 calc R . .
C19 C 0.1540(3) -0.02571(17) 0.69561(19) 0.0620(10) Uani 1 d . . .
H19 H 0.2199 -0.0198 0.7025 0.074 Uiso 1 calc R . .
C20 C 0.1769(2) 0.08521(15) 0.82747(15) 0.0403(8) Uani 1 d . . .
C21 C 0.1015(3) 0.04839(17) 0.85142(18) 0.0587(10) Uani 1 d . . .
H21 H 0.0433 0.0471 0.8291 0.07 Uiso 1 calc R . .
C22 C 0.1105(3) 0.0134(2) 0.9079(2) 0.0754(13) Uani 1 d . . .
H22 H 0.0588 -0.0116 0.9232 0.091 Uiso 1 calc R . .
C23 C 0.1955(4) 0.0155(2) 0.9415(2) 0.0728(12) Uani 1 d . . .
H23 H 0.2021 -0.0083 0.9795 0.087 Uiso 1 calc R . .
C24 C 0.2705(3) 0.05271(19) 0.91896(19) 0.0659(10) Uani 1 d . . .
H24 H 0.3282 0.0548 0.9419 0.079 Uiso 1 calc R . .
C25 C 0.2613(2) 0.08687(18) 0.86284(17) 0.0535(9) Uani 1 d . . .
H25 H 0.3132 0.1119 0.848 0.064 Uiso 1 calc R . .
C26 C 0.2069(2) 0.23991(14) 0.80994(17) 0.0414(7) Uani 1 d . . .
C27 C 0.1600(3) 0.23751(17) 0.86856(18) 0.0519(9) Uani 1 d . . .
H27 H 0.1132 0.2052 0.8759 0.062 Uiso 1 calc R . .
C28 C 0.1818(3) 0.2825(2) 0.9162(2) 0.0679(11) Uani 1 d . . .
H28 H 0.1501 0.2801 0.9555 0.082 Uiso 1 calc R . .
C29 C 0.2490(3) 0.3303(2) 0.9061(2) 0.0774(13) Uani 1 d . . .
H29 H 0.2628 0.3608 0.9383 0.093 Uiso 1 calc R . .
C30 C 0.2965(3) 0.3338(2) 0.8489(2) 0.0774(13) Uani 1 d . . .
H30 H 0.3428 0.3666 0.8421 0.093 Uiso 1 calc R . .
C31 C 0.2758(3) 0.28853(16) 0.80072(19) 0.0610(10) Uani 1 d . . .
H31 H 0.3087 0.2909 0.7618 0.073 Uiso 1 calc R . .
C32 C 0.1476(2) 0.27581(16) 0.66348(16) 0.0439(8) Uani 1 d . . .
C33 C 0.0984(3) 0.32687(17) 0.69193(19) 0.0580(9) Uani 1 d . . .
H33 H 0.0702 0.3205 0.732 0.07 Uiso 1 calc R . .
C34 C 0.0899(3) 0.38776(19) 0.6619(2) 0.0747(12) Uani 1 d . . .
H34 H 0.057 0.4223 0.6821 0.09 Uiso 1 calc R . .
C35 C 0.1298(3) 0.3971(2) 0.6029(2) 0.0768(13) Uani 1 d . . .
H35 H 0.123 0.4379 0.5823 0.092 Uiso 1 calc R . .
C36 C 0.1796(3) 0.3470(2) 0.5737(2) 0.0719(12) Uani 1 d . . .
H36 H 0.2072 0.3538 0.5334 0.086 Uiso 1 calc R . .
C37 C 0.1891(3) 0.28690(19) 0.60357(19) 0.0594(10) Uani 1 d . . .
H37 H 0.2236 0.253 0.5836 0.071 Uiso 1 calc R . .
O1 O 0.3569(3) 0.0920(3) 0.5653(2) 0.191(3) Uani 1 d . . .
O2 O 0.4565(3) 0.2077(3) 0.7152(3) 0.201(3) Uani 1 d . . .
Ru1 Ru 0.276730(18) 0.137312(14) 0.688606(13) 0.04543(9) Uani 1 d . . .

loop_
_atom_site_aniso_label
_atom_site_aniso_U_11
_atom_site_aniso_U_22
_atom_site_aniso_U_33
_atom_site_aniso_U_23
_atom_site_aniso_U_13
_atom_site_aniso_U_12
C17 0.147(5) 0.053(3) 0.046(3) -0.004(2) 0.012(3) -0.031(3)
C1 0.048(2) 0.176(5) 0.089(4) -0.074(4) 0.005(2) -0.005(3)
C2 0.051(3) 0.131(4) 0.148(5) -0.083(4) 0.033(3) -0.013(3)
C3 0.0391(16) 0.0423(17) 0.033(2) -0.0022(16) 0.0037(15) 0.0014(14)
C4 0.0361(16) 0.0373(18) 0.047(2) -0.0024(16) 0.0007(15) -0.0011(14)
C5 0.0346(16) 0.041(2) 0.040(2) -0.0020(14) -0.0038(14) 0.0021(13)
C6 0.0347(16) 0.0411(19) 0.042(2) 0.0013(15) 0.0002(14) -0.0008(15)
C7 0.0386(16) 0.044(2) 0.039(2) -0.0037(15) 0.0019(14) -0.0006(14)
C8 0.0417(17) 0.050(2) 0.036(2) 0.0028(17) -0.0049(14) -0.0060(16)
C9 0.050(2) 0.063(2) 0.053(3) -0.0020(18) -0.0077(18) 0.0006(18)
C10 0.052(2) 0.100(3) 0.057(3) 0.005(2) -0.014(2) 0.003(2)
C11 0.065(2) 0.112(3) 0.040(3) 0.003(3) -0.0136(19) -0.012(3)
C12 0.074(3) 0.079(3) 0.039(3) -0.008(2) 0.003(2) -0.011(2)
C13 0.058(2) 0.059(2) 0.041(2) -0.0033(18) -0.0024(18) -0.0045(18)
C14 0.0522(19) 0.0399(18) 0.034(2) -0.0020(15) -0.0025(16) -0.0035(16)
C15 0.064(2) 0.057(2) 0.052(2) -0.004(2) -0.004(2) -0.0107(19)
C16 0.089(3) 0.076(3) 0.057(3) -0.004(2) -0.005(2) -0.033(3)
C18 0.127(4) 0.044(2) 0.066(3) -0.002(2) 0.008(3) 0.011(3)
C19 0.074(2) 0.047(2) 0.065(3) 0.004(2) -0.002(2) 0.007(2)
C20 0.0461(17) 0.0395(18) 0.035(2) -0.0032(15) -0.0007(15) 0.0031(16)
C21 0.063(2) 0.066(3) 0.047(3) 0.004(2) -0.0064(18) -0.015(2)
C22 0.098(3) 0.077(3) 0.051(3) 0.011(2) 0.004(2) -0.028(3)
C23 0.119(4) 0.057(3) 0.042(3) 0.007(2) -0.009(2) 0.006(2)
C24 0.077(3) 0.069(2) 0.052(3) 0.002(2) -0.020(2) 0.014(2)
C25 0.050(2) 0.060(2) 0.051(3) 0.0020(18) -0.0075(17) 0.0051(18)
C26 0.0433(18) 0.0389(17) 0.042(2) -0.0024(16) -0.0057(17) 0.0030(14)
C27 0.055(2) 0.047(2) 0.053(3) -0.0082(18) -0.0013(18) 0.0044(17)
C28 0.089(3) 0.058(3) 0.057(3) -0.017(2) 0.001(2) 0.012(2)
C29 0.103(4) 0.059(3) 0.070(4) -0.025(2) -0.016(3) -0.001(2)
C30 0.079(3) 0.060(2) 0.093(4) -0.018(2) -0.007(3) -0.019(2)
C31 0.066(2) 0.056(2) 0.061(3) -0.0087(18) 0.006(2) -0.013(2)
C32 0.0433(18) 0.0420(19) 0.046(2) 0.0035(16) -0.0024(15) -0.0004(16)
C33 0.071(2) 0.051(2) 0.052(3) 0.006(2) 0.011(2) 0.0101(19)
C34 0.095(3) 0.052(2) 0.078(3) 0.011(2) 0.010(3) 0.022(2)
C35 0.084(3) 0.061(3) 0.086(4) 0.030(3) 0.002(3) 0.007(2)
C36 0.083(3) 0.068(3) 0.064(3) 0.018(2) 0.013(2) -0.003(2)
C37 0.066(2) 0.056(2) 0.056(3) 0.005(2) 0.0119(19) -0.0019(19)
O1 0.095(3) 0.360(7) 0.117(4) -0.129(4) 0.017(2) -0.004(3)
O2 0.060(2) 0.259(6) 0.285(7) -0.177(5) 0.024(3) -0.034(3)
Ru1 0.03902(13) 0.05285(16) 0.04441(17) -0.00530(15) 0.00109(14) 0.00135(14)

loop_
_geom_bond_atom_site_label_1
_geom_bond_atom_site_label_2
_geom_bond_distance
_geom_bond_site_symmetry_2
_geom_bond_publ_flag
C17 C18 1.350(6) . ?
C17 C16 1.363(6) . ?
C17 H17 0.93 . ?
C1 O1 1.145(5) . ?
C1 Ru1 1.795(5) . ?
C2 O2 1.103(5) . ?
C2 Ru1 1.811(5) . ?
C3 C7 1.425(4) . ?
C3 C4 1.436(4) . ?
C3 C32 1.484(4) . ?
C3 Ru1 2.270(3) . ?
C4 C5 1.427(4) . ?
C4 C26 1.488(4) . ?
C4 Ru1 2.268(3) . ?
C5 C6 1.429(4) . ?
C5 C20 1.480(4) . ?
C5 Ru1 2.267(3) . ?
C6 C7 1.439(4) . ?
C6 C14 1.484(4) . ?
C6 Ru1 2.251(3) . ?
C7 C8 1.474(4) . ?
C7 Ru1 2.286(3) . ?
C8 C13 1.378(4) . ?
C8 C9 1.391(4) . ?
C9 C10 1.379(5) . ?
C9 H9 0.93 . ?
C10 C11 1.349(5) . ?
C10 H10 0.93 . ?
C11 C12 1.369(5) . ?
C11 H11 0.93 . ?
C12 C13 1.382(5) . ?
C12 H12 0.93 . ?
C13 H13 0.93 . ?
C14 C19 1.366(4) . ?
C14 C15 1.379(4) . ?
C15 C16 1.374(5) . ?
C15 H15 0.93 . ?
C16 H16 0.93 . ?
C18 C19 1.381(5) . ?
C18 H18 0.93 . ?
C19 H19 0.93 . ?
C20 C21 1.373(4) . ?
C20 C25 1.379(4) . ?
C21 C22 1.376(5) . ?
C21 H21 0.93 . ?
C22 C23 1.369(5) . ?
C22 H22 0.93 . ?
C23 C24 1.362(5) . ?
C23 H23 0.93 . ?
C24 C25 1.362(5) . ?
C24 H24 0.93 . ?
C25 H25 0.93 . ?
C26 C31 1.379(4) . ?
C26 C27 1.383(5) . ?
C27 C28 1.376(5) . ?
C27 H27 0.93 . ?
C28 C29 1.354(6) . ?
C28 H28 0.93 . ?
C29 C30 1.362(6) . ?
C29 H29 0.93 . ?
C30 C31 1.384(5) . ?
C30 H30 0.93 . ?
C31 H31 0.93 . ?
C32 C33 1.368(4) . ?
C32 C37 1.391(5) . ?
C33 C34 1.381(5) . ?
C33 H33 0.93 . ?
C34 C35 1.361(6) . ?
C34 H34 0.93 . ?
C35 C36 1.364(5) . ?
C35 H35 0.93 . ?
C36 C37 1.368(5) . ?
C36 H36 0.93 . ?
C37 H37 0.93 . ?
Ru1 H1 1.55(3) . ?
